data_1511795
loop_
_publ_author_name
'Zhou, Weidong'
'Hern\'andez-Burgos, Kenneth'
'Burkhardt, Stephen E.'
'Qian, Hualei'
'Abru H\'ector D.'

_publ_section_title
;
 Synthesis and Electrochemical and Computational Analysis of Two New
 Families of Thiophene-Carbonyl Molecules
;
_journal_issue 12
_journal_name_full 'The Journal of Physical Chemistry C'
_journal_page_first 6022
_journal_paper_doi 10.1021/jp310555b
_journal_volume 117
_journal_year 2013
_chemical_formula_moiety 'C14 H8 O2 S3'
_chemical_formula_sum 'C14 H8 O2 S3'
_chemical_formula_weight 304.38
_chemical_name_systematic ?
_space_group_IT_number 29
_symmetry_cell_setting orthorhombic
_symmetry_space_group_name_Hall 'P 2c -2ac'
_symmetry_space_group_name_H-M 'P c a 21'
_atom_sites_solution_hydrogens difmap
_atom_sites_solution_primary direct
_atom_sites_solution_secondary difmap
_audit_creation_method SHELXL-97
_cell_angle_alpha 90.00
_cell_angle_beta 90.00
_cell_angle_gamma 90.00
_cell_formula_units_Z 4
_cell_length_a 27.724(2)
_cell_length_b 3.8968(3)
_cell_length_c 11.6473(9)
_cell_measurement_reflns_used 7436
_cell_measurement_temperature 173(2)
_cell_measurement_theta_max 30.80
_cell_measurement_theta_min 3.42
_cell_volume 1258.31(16)
_computing_cell_refinement 'Bruker SAINT+'
_computing_data_collection 'Bruker APEX2'
_computing_data_reduction 'Bruker SAINT+'
_computing_molecular_graphics 'Bruker SHELXTL'
_computing_publication_material 'Bruker SHELXTL'
_computing_structure_refinement 'SHELXL-97 (Sheldrick, 1997)'
_computing_structure_solution 'SHELXS-97 (Sheldrick, 1990)'
_diffrn_ambient_temperature 173(2)
_diffrn_measured_fraction_theta_full 0.987
_diffrn_measured_fraction_theta_max 0.987
_diffrn_measurement_device_type 'Bruker X8 APEX II diffractometer'
_diffrn_measurement_method 'phi and omega scans'
_diffrn_radiation_monochromator graphite
_diffrn_radiation_source 'fine-focus sealed tube'
_diffrn_radiation_type MoK\a
_diffrn_radiation_wavelength 0.71073
_diffrn_reflns_av_R_equivalents 0.0187
_diffrn_reflns_av_sigmaI/netI 0.0236
_diffrn_reflns_limit_h_max 24
_diffrn_reflns_limit_h_min -39
_diffrn_reflns_limit_k_max 5
_diffrn_reflns_limit_k_min -5
_diffrn_reflns_limit_l_max 16
_diffrn_reflns_limit_l_min -15
_diffrn_reflns_number 11147
_diffrn_reflns_theta_full 30.83
_diffrn_reflns_theta_max 30.83
_diffrn_reflns_theta_min 2.28
_diffrn_standards_number 0
_exptl_absorpt_coefficient_mu 0.581
_exptl_absorpt_correction_T_max 0.9715
_exptl_absorpt_correction_T_min 0.7220
_exptl_absorpt_correction_type multi-scan
_exptl_absorpt_process_details SADABS
_exptl_crystal_colour colourless
_exptl_crystal_density_diffrn 1.607
_exptl_crystal_density_method 'not measured'
_exptl_crystal_description parallelepiped
_exptl_crystal_F_000 624
_exptl_crystal_size_max 0.60
_exptl_crystal_size_mid 0.30
_exptl_crystal_size_min 0.05
_refine_diff_density_max 0.299
_refine_diff_density_min -0.180
_refine_diff_density_rms 0.047
_refine_ls_abs_structure_details 'Flack H D (1983), Acta Cryst. A39, 876-881'
_refine_ls_abs_structure_Flack -0.04(5)
_refine_ls_extinction_method none
_refine_ls_goodness_of_fit_ref 1.014
_refine_ls_hydrogen_treatment refall
_refine_ls_matrix_type full
_refine_ls_number_parameters 204
_refine_ls_number_reflns 3733
_refine_ls_number_restraints 1
_refine_ls_restrained_S_all 1.014
_refine_ls_R_factor_all 0.0265
_refine_ls_R_factor_gt 0.0244
_refine_ls_shift/su_max 0.001
_refine_ls_shift/su_mean 0.000
_refine_ls_structure_factor_coef Fsqd
_refine_ls_weighting_details 'calc w=1/[\s^2^(Fo^2^)+(0.0398P)^2^+0.1073P] where P=(Fo^2^+2Fc^2^)/3'
_refine_ls_weighting_scheme calc
_refine_ls_wR_factor_gt 0.0616
_refine_ls_wR_factor_ref 0.0629
_reflns_number_gt 3563
_reflns_number_total 3733
_reflns_threshold_expression >2sigma(I)
_cod_data_source_file jp310555b_si_001.cif
_cod_data_source_block wz3
_cod_depositor_comments
;
The following automatic conversions were performed:

'_symmetry_cell_setting' value 'Orthorhombic' changed to
'orthorhombic' according to
/home/saulius/struct/CIF-dictionaries/cif_core.dic dictionary named
'cif_core.dic' version 2.4.2 from 2011-04-26.

Automatic conversion script
Id: cif_fix_values 1891 2012-01-12 08:04:46Z andrius 
;
_cod_original_cell_volume 1258.30(16)
_cod_original_sg_symbol_H-M Pca2(1)
_cod_database_code 1511795

loop_
_symmetry_equiv_pos_as_xyz
'x, y, z'
'-x, -y, z+1/2'
'x+1/2, -y, z'
'-x+1/2, y, z+1/2'

loop_
_atom_site_label
_atom_site_type_symbol
_atom_site_fract_x
_atom_site_fract_y
_atom_site_fract_z
_atom_site_U_iso_or_equiv
_atom_site_adp_type
_atom_site_occupancy
_atom_site_symmetry_multiplicity
_atom_site_calc_flag
S1 S 0.861183(13) 0.39736(9) 0.97734(3) 0.02375(8) Uani 1 1 d
S2 S 0.675147(12) 0.81736(8) 0.99123(3) 0.01978(8) Uani 1 1 d
S3 S 0.506133(13) 1.32693(9) 0.82206(4) 0.02470(9) Uani 1 1 d
O1 O 0.76740(4) 0.5659(3) 1.07027(10) 0.0306(3) Uani 1 1 d
O2 O 0.57961(4) 1.1641(3) 0.99730(11) 0.0326(3) Uani 1 1 d
C1 C 0.89164(5) 0.2882(4) 0.85535(15) 0.0251(3) Uani 1 1 d
H1 H 0.9241(7) 0.186(4) 0.8590(16) 0.021(4) Uiso 1 1 d
C2 C 0.86497(6) 0.3411(4) 0.75877(15) 0.0252(3) Uani 1 1 d
H2 H 0.8743(8) 0.285(5) 0.6900(19) 0.034(6) Uiso 1 1 d
C3 C 0.81875(5) 0.4756(4) 0.78334(13) 0.0199(3) Uani 1 1 d
H3 H 0.8000(8) 0.516(5) 0.7332(18) 0.034(6) Uiso 1 1 d
C4 C 0.81133(5) 0.5219(3) 0.89966(12) 0.0180(2) Uani 1 1 d
C5 C 0.76890(5) 0.6235(3) 0.96607(13) 0.0197(3) Uani 1 1 d
C6 C 0.72700(5) 0.7880(3) 0.91056(12) 0.0173(2) Uani 1 1 d
C7 C 0.72102(5) 0.9302(3) 0.80328(12) 0.0192(3) Uani 1 1 d
H7 H 0.7460(7) 0.946(4) 0.7416(18) 0.024(4) Uiso 1 1 d
C8 C 0.67399(5) 1.0540(4) 0.78581(13) 0.0203(3) Uani 1 1 d
H8 H 0.6614(8) 1.157(5) 0.7176(18) 0.030(5) Uiso 1 1 d
C9 C 0.64479(5) 1.0066(4) 0.87960(12) 0.0189(3) Uani 1 1 d
C10 C 0.59413(5) 1.1094(4) 0.89932(13) 0.0204(3) Uani 1 1 d
C11 C 0.56171(5) 1.1399(3) 0.80083(13) 0.0192(3) Uani 1 1 d
C12 C 0.56592(5) 1.0150(4) 0.68983(13) 0.0224(3) Uani 1 1 d
H12 H 0.5916(9) 0.904(6) 0.668(2) 0.041(6) Uiso 1 1 d
C13 C 0.52414(6) 1.0788(5) 0.62429(16) 0.0313(3) Uani 1 1 d
H13 H 0.5201(7) 0.997(5) 0.5515(17) 0.028(5) Uiso 1 1 d
C14 C 0.48934(6) 1.2464(5) 0.68404(17) 0.0312(4) Uani 1 1 d
H14 H 0.4600(9) 1.312(5) 0.654(2) 0.040(6) Uiso 1 1 d

loop_
_atom_site_aniso_label
_atom_site_aniso_U_11
_atom_site_aniso_U_22
_atom_site_aniso_U_33
_atom_site_aniso_U_23
_atom_site_aniso_U_13
_atom_site_aniso_U_12
S1 0.02051(15) 0.02831(15) 0.02244(18) 0.00059(15) -0.00423(14) 0.00432(13)
S2 0.01784(14) 0.02711(15) 0.01440(15) 0.00143(14) 0.00170(12) 0.00172(11)
S3 0.01693(16) 0.02759(16) 0.0296(2) 0.00119(15) 0.00059(14) 0.00186(12)
O1 0.0275(6) 0.0496(7) 0.0147(5) 0.0014(5) 0.0007(4) 0.0083(5)
O2 0.0227(5) 0.0560(7) 0.0191(6) -0.0045(6) 0.0025(5) 0.0048(5)
C1 0.0180(7) 0.0248(7) 0.0324(8) -0.0002(6) 0.0025(6) 0.0020(5)
C2 0.0233(8) 0.0286(7) 0.0238(8) -0.0033(6) 0.0054(6) -0.0013(6)
C3 0.0161(6) 0.0257(6) 0.0180(7) 0.0006(5) -0.0007(5) 0.0003(5)
C4 0.0159(6) 0.0196(5) 0.0187(6) 0.0014(5) -0.0020(5) 0.0000(5)
C5 0.0176(6) 0.0244(6) 0.0171(7) -0.0019(5) -0.0016(5) 0.0006(5)
C6 0.0160(6) 0.0210(6) 0.0151(6) -0.0016(5) 0.0008(5) -0.0001(5)
C7 0.0169(6) 0.0229(6) 0.0179(7) 0.0017(5) 0.0013(5) -0.0022(5)
C8 0.0203(7) 0.0243(6) 0.0163(6) 0.0019(5) -0.0009(5) -0.0012(5)
C9 0.0177(6) 0.0220(6) 0.0169(7) -0.0009(5) -0.0007(5) 0.0002(5)
C10 0.0179(6) 0.0235(6) 0.0199(7) 0.0000(5) 0.0018(5) -0.0020(5)
C11 0.0155(6) 0.0216(6) 0.0206(7) 0.0017(5) 0.0003(5) -0.0008(5)
C12 0.0198(6) 0.0258(7) 0.0217(7) -0.0006(6) 0.0016(6) -0.0038(5)
C13 0.0295(8) 0.0397(8) 0.0248(8) 0.0005(7) -0.0053(7) -0.0064(7)
C14 0.0229(7) 0.0377(8) 0.0332(9) 0.0064(7) -0.0071(7) -0.0027(7)

loop_
_atom_type_symbol
_atom_type_description
_atom_type_scat_dispersion_real
_atom_type_scat_dispersion_imag
_atom_type_scat_source
C C 0.0033 0.0016 'International Tables Vol C Tables 4.2.6.8 and 6.1.1.4'
H H 0.0000 0.0000 'International Tables Vol C Tables 4.2.6.8 and 6.1.1.4'
O O 0.0106 0.0060 'International Tables Vol C Tables 4.2.6.8 and 6.1.1.4'
S S 0.1246 0.1234 'International Tables Vol C Tables 4.2.6.8 and 6.1.1.4'

loop_
_geom_angle_atom_site_label_1
_geom_angle_atom_site_label_2
_geom_angle_atom_site_label_3
_geom_angle
C1 S1 C4 91.71(7)
C9 S2 C6 91.41(7)
C14 S3 C11 91.77(8)
C2 C1 S1 112.42(12)
C1 C2 C3 112.39(14)
C4 C3 C2 112.44(14)
C3 C4 C5 132.34(13)
C3 C4 S1 111.03(10)
C5 C4 S1 116.36(10)
O1 C5 C4 119.85(13)
O1 C5 C6 118.88(13)
C4 C5 C6 121.26(13)
C7 C6 C5 131.85(13)
C7 C6 S2 111.59(10)
C5 C6 S2 116.56(11)
C6 C7 C8 112.42(13)
C9 C8 C7 112.71(13)
C8 C9 C10 130.36(13)
C8 C9 S2 111.83(10)
C10 C9 S2 117.70(11)
O2 C10 C11 120.87(13)
O2 C10 C9 120.17(13)
C11 C10 C9 118.95(13)
C12 C11 C10 130.65(13)
C12 C11 S3 110.96(11)
C10 C11 S3 118.14(11)
C11 C12 C13 111.97(14)
C14 C13 C12 113.04(17)
C13 C14 S3 112.25(13)

loop_
_geom_bond_atom_site_label_1
_geom_bond_atom_site_label_2
_geom_bond_distance
S1 C1 1.7067(17)
S1 C4 1.7217(14)
S2 C9 1.7153(15)
S2 C6 1.7213(14)
S3 C14 1.703(2)
S3 C11 1.7223(14)
O1 C5 1.2349(19)
O2 C10 1.2288(19)
C1 C2 1.362(2)
C2 C3 1.414(2)
C3 C4 1.382(2)
C4 C5 1.4624(19)
C5 C6 1.4760(19)
C6 C7 1.377(2)
C7 C8 1.4048(19)
C8 C9 1.372(2)
C9 C10 1.4785(19)
C10 C11 1.462(2)
C11 C12 1.386(2)
C12 C13 1.409(2)
C13 C14 1.357(3)
